data_7215836
loop_
_publ_author_name
'Beeching, Lianna J.'
'Hawes, Chris S.'
'Turner, David R.'
'Batten, Stuart R.'

_publ_section_title
;
 The influence of anion, ligand geometry and stoichiometry on the
 structure and dimensionality of a series of
 AgI-bis(cyanobenzyl)piperazine coordination polymers
;
_journal_issue 28
_journal_name_full CrystEngComm
_journal_page_first 6459
_journal_paper_doi 10.1039/c4ce00816b
_journal_volume 16
_journal_year 2014
_chemical_formula_moiety 'C22 H20 Ag2 F6 N4 O6 S2'
_chemical_formula_sum 'C22 H20 Ag2 F6 N4 O6 S2'
_chemical_formula_weight 830.28
_chemical_name_systematic
;
 ? 
;
_space_group_crystal_system triclinic
_space_group_IT_number 2
_space_group_name_Hall '-P 1'
_space_group_name_H-M_alt 'P -1'
_symmetry_space_group_name_Hall '-P 1'
_symmetry_space_group_name_H-M 'P -1'
_atom_sites_solution_hydrogens geom
_atom_sites_solution_primary direct
_atom_sites_solution_secondary difmap
_audit_creation_date 2013-12-28
_audit_creation_method
;
Olex2 1.2
(compiled 2013.12.10 svn.r2850 for OlexSys, GUI svn.r4736)
;
_cell_angle_alpha 76.71(3)
_cell_angle_beta 84.84(3)
_cell_angle_gamma 67.98(3)
_cell_formula_units_Z 1
_cell_length_a 7.9580(16)
_cell_length_b 9.1570(18)
_cell_length_c 10.069(2)
_cell_measurement_temperature 100(2)
_cell_volume 662.0(3)
_computing_cell_refinement 'XDS (Kabsch, 1993)'
_computing_data_collection 'BluIce (McPhillips, 2002)'
_computing_data_reduction 'XDS (Kabsch, 1993)'
_computing_molecular_graphics 'Olex2 (Dolomanov et al., 2009)'
_computing_publication_material 'Olex2 (Dolomanov et al., 2009)'
_computing_structure_refinement 'SHELXL-97 (Sheldrick, 1997)'
_computing_structure_solution 'XS (Sheldrick, 2008)'
_diffrn_ambient_temperature 100
_diffrn_measured_fraction_theta_full 0.965
_diffrn_measured_fraction_theta_max 0.943
_diffrn_measurement_device_type Synchrotron
_diffrn_measurement_method 'Phi Scan'
_diffrn_radiation_monochromator 'Silicon Double Crystal'
_diffrn_radiation_type synchrotron
_diffrn_radiation_wavelength 0.71080
_diffrn_reflns_av_R_equivalents 0.0192
_diffrn_reflns_av_unetI/netI 0.0100
_diffrn_reflns_limit_h_max 10
_diffrn_reflns_limit_h_min -10
_diffrn_reflns_limit_k_max 12
_diffrn_reflns_limit_k_min -12
_diffrn_reflns_limit_l_max 13
_diffrn_reflns_limit_l_min -13
_diffrn_reflns_number 22772
_diffrn_reflns_theta_full 25.00
_diffrn_reflns_theta_max 28.98
_diffrn_reflns_theta_min 2.95
_diffrn_source 'Australian Synchrotron'
_diffrn_standards_number 0
_exptl_absorpt_coefficient_mu 1.727
_exptl_absorpt_correction_type multi-scan
_exptl_absorpt_process_details 'XScale within XDS'
_exptl_crystal_colour colourless
_exptl_crystal_density_diffrn 2.083
_exptl_crystal_density_method 'not measured'
_exptl_crystal_description block
_exptl_crystal_F_000 408
_exptl_crystal_size_max 0.08
_exptl_crystal_size_mid 0.04
_exptl_crystal_size_min 0.03
_refine_diff_density_max 0.491
_refine_diff_density_min -1.033
_refine_diff_density_rms 0.076
_refine_ls_extinction_method none
_refine_ls_goodness_of_fit_ref 1.186
_refine_ls_hydrogen_treatment constr
_refine_ls_matrix_type full
_refine_ls_number_parameters 190
_refine_ls_number_reflns 3324
_refine_ls_number_restraints 0
_refine_ls_restrained_S_all 1.186
_refine_ls_R_factor_all 0.0211
_refine_ls_R_factor_gt 0.0208
_refine_ls_shift/su_max 0.000
_refine_ls_shift/su_mean 0.000
_refine_ls_structure_factor_coef Fsqd
_refine_ls_weighting_details 'calc w=1/[\s^2^(Fo^2^)+(0.0150P)^2^+0.9090P] where P=(Fo^2^+2Fc^2^)/3'
_refine_ls_weighting_scheme calc
_refine_ls_wR_factor_gt 0.0494
_refine_ls_wR_factor_ref 0.0496
_reflns_number_gt 3277
_reflns_number_total 3324
_reflns_threshold_expression >2sigma(I)
_cod_data_source_file c4ce00816b2.cif
_cod_data_source_block 1
_cod_depositor_comments
;
The following automatic conversions were performed:

'_exptl_absorpt_correction_type' value 'Multi-Scan' changed to
'multi-scan' according to
/usr/data/users/saulius/crontab/automatic-downloads/rss-feeds/RSC/lib/dictionaries/cif_core.dic
dictionary named 'cif_core.dic' version 2.4.2 from 2011-04-26.

Automatic conversion script
Id: cif_fix_values 2281 2013-09-26 08:29:07Z andrius 

 Adding full bibliography for 7215836--7215842.cif.
;
_cod_original_cell_volume 662.0(2)
_cod_database_code 7215836
_olex2_refinement_description
;
1. Fixed Uiso
 At 1.2 times of:
  All C(H) groups, All C(H,H) groups
2.a Secondary CH2 refined with riding coordinates:
 C12(H12A,H12B), C10(H10A,H10B), C13(H13A,H13B)
2.b Aromatic/amide H refined with riding coordinates:
 C8(H8), C9(H9), C5(H5), C6(H6)
;

loop_
_space_group_symop_id
_space_group_symop_operation_xyz
1 'x, y, z'
2 '-x, -y, -z'

loop_
_atom_site_label
_atom_site_type_symbol
_atom_site_fract_x
_atom_site_fract_y
_atom_site_fract_z
_atom_site_U_iso_or_equiv
_atom_site_adp_type
_atom_site_occupancy
_atom_site_symmetry_multiplicity
_atom_site_calc_flag
_atom_site_refinement_flags_posn
Ag1 Ag 0.375798(17) 0.362377(15) 0.114380(13) 0.01487(5) Uani 1 1 d .
S15 S 0.43216(6) 0.71709(5) 0.19342(4) 0.01430(9) Uani 1 1 d .
F20 F 0.3123(2) 0.99502(16) 0.01912(14) 0.0323(3) Uani 1 1 d .
O14 O 0.41237(19) 0.63780(16) 0.08877(14) 0.0185(3) Uani 1 1 d .
F21 F 0.27585(18) 1.01075(15) 0.23161(14) 0.0291(3) Uani 1 1 d .
F19 F 0.10209(16) 0.93158(15) 0.13794(14) 0.0258(3) Uani 1 1 d .
N11 N 0.0691(2) 0.48447(17) 0.13504(14) 0.0121(3) Uani 1 1 d .
C8 C 0.2765(3) 0.3247(2) 0.43301(18) 0.0163(3) Uani 1 1 d .
H8 H 0.3490 0.3863 0.3948 0.020 Uiso 1 1 calc R
O17 O 0.60300(19) 0.73770(18) 0.18823(15) 0.0222(3) Uani 1 1 d .
C12 C 0.0057(2) 0.6400(2) 0.03373(17) 0.0135(3) Uani 1 1 d .
H12A H 0.0731 0.7073 0.0464 0.016 Uiso 1 1 calc R
H12B H -0.1246 0.6987 0.0491 0.016 Uiso 1 1 calc R
O16 O 0.3675(2) 0.66282(18) 0.32626(14) 0.0234(3) Uani 1 1 d .
C10 C 0.0279(2) 0.5213(2) 0.27437(17) 0.0149(3) Uani 1 1 d .
H10A H -0.1051 0.5717 0.2850 0.018 Uiso 1 1 calc R
H10B H 0.0817 0.6001 0.2832 0.018 Uiso 1 1 calc R
C7 C 0.0997(2) 0.3734(2) 0.38685(17) 0.0145(3) Uani 1 1 d .
C13 C 0.0339(2) 0.6127(2) -0.11097(17) 0.0133(3) Uani 1 1 d .
H13A H -0.0064 0.7180 -0.1763 0.016 Uiso 1 1 calc R
H13B H 0.1645 0.5561 -0.1270 0.016 Uiso 1 1 calc R
C4 C 0.2396(3) 0.0983(2) 0.59155(17) 0.0167(3) Uani 1 1 d .
C3 C 0.3173(3) -0.0461(2) 0.69438(19) 0.0192(4) Uani 1 1 d .
C9 C 0.3476(2) 0.1868(2) 0.53439(18) 0.0169(3) Uani 1 1 d .
H9 H 0.4687 0.1531 0.5645 0.020 Uiso 1 1 calc R
C18 C 0.2725(3) 0.9244(2) 0.14147(19) 0.0177(3) Uani 1 1 d .
C5 C 0.0600(3) 0.1484(2) 0.54984(18) 0.0173(3) Uani 1 1 d .
H5 H -0.0140 0.0892 0.5906 0.021 Uiso 1 1 calc R
C6 C -0.0086(2) 0.2862(2) 0.44791(18) 0.0163(3) Uani 1 1 d .
H6 H -0.1307 0.3215 0.4194 0.020 Uiso 1 1 calc R
N2 N 0.3880(2) -0.1625(2) 0.77234(17) 0.0238(3) Uani 1 1 d .

loop_
_atom_site_aniso_label
_atom_site_aniso_U_11
_atom_site_aniso_U_22
_atom_site_aniso_U_33
_atom_site_aniso_U_23
_atom_site_aniso_U_13
_atom_site_aniso_U_12
Ag1 0.01363(7) 0.01271(7) 0.01398(7) -0.00094(5) -0.00129(4) -0.00085(5)
S15 0.01445(19) 0.01211(18) 0.01375(19) -0.00196(14) 0.00064(14) -0.00255(15)
F20 0.0397(8) 0.0186(6) 0.0281(7) 0.0045(5) 0.0034(6) -0.0052(6)
O14 0.0226(7) 0.0144(6) 0.0186(6) -0.0063(5) 0.0015(5) -0.0055(5)
F21 0.0300(7) 0.0194(6) 0.0374(7) -0.0162(5) -0.0071(5) -0.0008(5)
F19 0.0151(5) 0.0249(6) 0.0335(7) -0.0089(5) -0.0044(5) -0.0005(5)
N11 0.0150(7) 0.0096(6) 0.0093(6) -0.0010(5) -0.0022(5) -0.0018(5)
C8 0.0180(8) 0.0166(8) 0.0125(7) -0.0034(6) -0.0013(6) -0.0040(7)
O17 0.0146(6) 0.0236(7) 0.0271(7) -0.0069(6) -0.0002(5) -0.0046(5)
C12 0.0167(8) 0.0092(7) 0.0117(7) -0.0002(6) -0.0037(6) -0.0017(6)
O16 0.0284(7) 0.0220(7) 0.0161(6) -0.0004(5) 0.0038(5) -0.0082(6)
C10 0.0186(8) 0.0120(7) 0.0099(7) -0.0024(6) -0.0027(6) -0.0003(6)
C7 0.0176(8) 0.0127(7) 0.0095(7) -0.0036(6) -0.0009(6) -0.0002(6)
C13 0.0153(7) 0.0109(7) 0.0118(7) -0.0013(6) -0.0014(6) -0.0030(6)
C4 0.0208(8) 0.0138(8) 0.0098(7) -0.0017(6) -0.0012(6) -0.0002(7)
C3 0.0196(8) 0.0179(9) 0.0143(8) -0.0024(7) 0.0008(6) -0.0011(7)
C9 0.0161(8) 0.0170(8) 0.0130(7) -0.0037(6) -0.0025(6) 0.0001(7)
C18 0.0177(8) 0.0139(8) 0.0196(8) -0.0048(6) -0.0005(6) -0.0027(7)
C5 0.0201(8) 0.0170(8) 0.0130(8) -0.0037(6) 0.0013(6) -0.0047(7)
C6 0.0155(8) 0.0174(8) 0.0126(7) -0.0039(6) -0.0016(6) -0.0014(7)
N2 0.0229(8) 0.0206(8) 0.0181(8) 0.0001(6) 0.0005(6) 0.0007(7)

loop_
_atom_type_symbol
_atom_type_description
_atom_type_scat_dispersion_real
_atom_type_scat_dispersion_imag
_atom_type_scat_source
C C 0.0033 0.0016 'International Tables Vol C Tables 4.2.6.8 and 6.1.1.4'
H H 0.0000 0.0000 'International Tables Vol C Tables 4.2.6.8 and 6.1.1.4'
Ag Ag -0.8750 1.0960 'International Tables Vol C Tables 4.2.6.8 and 6.1.1.4'
F F 0.0171 0.0103 'International Tables Vol C Tables 4.2.6.8 and 6.1.1.4'
N N 0.0061 0.0033 'International Tables Vol C Tables 4.2.6.8 and 6.1.1.4'
O O 0.0106 0.0060 'International Tables Vol C Tables 4.2.6.8 and 6.1.1.4'
S S 0.1246 0.1234 'International Tables Vol C Tables 4.2.6.8 and 6.1.1.4'

loop_
_geom_angle_atom_site_label_1
_geom_angle_atom_site_label_2
_geom_angle_atom_site_label_3
_geom_angle
_geom_angle_site_symmetry_1
_geom_angle_site_symmetry_3
O14 Ag1 O14 78.33(5) 2_665 .
N11 Ag1 O14 132.13(5) . 2_665
N11 Ag1 O14 90.13(6) . .
N2 Ag1 O14 86.28(6) 2_656 2_665
N2 Ag1 O14 110.39(6) 2_656 .
N2 Ag1 N11 140.32(6) 2_656 .
O14 S15 C18 103.82(9) . .
O17 S15 O14 113.70(9) . .
O17 S15 O16 116.57(10) . .
O17 S15 C18 102.49(9) . .
O16 S15 O14 114.57(9) . .
O16 S15 C18 103.29(10) . .
Ag1 O14 Ag1 101.67(5) 2_665 .
S15 O14 Ag1 129.76(8) . .
S15 O14 Ag1 116.42(8) . 2_665
C12 N11 Ag1 109.21(11) . .
C12 N11 C10 107.74(13) . .
C10 N11 Ag1 108.51(11) . .
C13 N11 Ag1 113.62(10) 2_565 .
C13 N11 C12 107.40(13) 2_565 .
C13 N11 C10 110.19(14) 2_565 .
C7 C8 H8 119.7 . .
C9 C8 H8 119.7 . .
C9 C8 C7 120.57(18) . .
N11 C12 H12A 109.4 . .
N11 C12 H12B 109.4 . .
N11 C12 C13 111.10(14) . .
H12A C12 H12B 108.0 . .
C13 C12 H12A 109.4 . .
C13 C12 H12B 109.4 . .
N11 C10 H10A 109.0 . .
N11 C10 H10B 109.0 . .
N11 C10 C7 112.76(14) . .
H10A C10 H10B 107.8 . .
C7 C10 H10A 109.0 . .
C7 C10 H10B 109.0 . .
C8 C7 C10 119.33(17) . .
C8 C7 C6 119.31(16) . .
C6 C7 C10 121.35(16) . .
N11 C13 C12 111.03(14) 2_565 .
N11 C13 H13A 109.4 2_565 .
N11 C13 H13B 109.4 2_565 .
C12 C13 H13A 109.4 . .
C12 C13 H13B 109.4 . .
H13A C13 H13B 108.0 . .
C9 C4 C3 118.45(17) . .
C9 C4 C5 120.78(17) . .
C5 C4 C3 120.77(18) . .
N2 C3 C4 176.2(2) . .
C8 C9 C4 119.42(17) . .
C8 C9 H9 120.3 . .
C4 C9 H9 120.3 . .
F20 C18 S15 111.74(13) . .
F20 C18 F21 108.50(16) . .
F20 C18 F19 107.74(16) . .
F21 C18 S15 109.77(13) . .
F19 C18 S15 111.99(13) . .
F19 C18 F21 106.92(15) . .
C4 C5 H5 120.5 . .
C6 C5 C4 119.01(18) . .
C6 C5 H5 120.5 . .
C7 C6 H6 119.6 . .
C5 C6 C7 120.84(17) . .
C5 C6 H6 119.6 . .
C3 N2 Ag1 155.91(17) . 2_656

loop_
_geom_bond_atom_site_label_1
_geom_bond_atom_site_label_2
_geom_bond_distance
_geom_bond_site_symmetry_2
Ag1 O14 2.5309(16) 2_665
Ag1 O14 2.5980(14) .
Ag1 N11 2.2846(16) .
Ag1 N2 2.243(2) 2_656
S15 O14 1.4592(14) .
S15 O17 1.4359(15) .
S15 O16 1.4362(15) .
S15 C18 1.829(2) .
F20 C18 1.324(2) .
O14 Ag1 2.5309(16) 2_665
F21 C18 1.342(2) .
F19 C18 1.336(2) .
N11 C12 1.486(2) .
N11 C10 1.497(2) .
N11 C13 1.484(2) 2_565
C8 H8 0.9500 .
C8 C7 1.395(3) .
C8 C9 1.390(3) .
C12 H12A 0.9900 .
C12 H12B 0.9900 .
C12 C13 1.517(2) .
C10 H10A 0.9900 .
C10 H10B 0.9900 .
C10 C7 1.508(2) .
C7 C6 1.398(3) .
C13 N11 1.484(2) 2_565
C13 H13A 0.9900 .
C13 H13B 0.9900 .
C4 C3 1.440(3) .
C4 C9 1.395(3) .
C4 C5 1.399(3) .
C3 N2 1.146(3) .
C9 H9 0.9500 .
C5 H5 0.9500 .
C5 C6 1.390(3) .
C6 H6 0.9500 .
N2 Ag1 2.243(2) 2_656

loop_
_geom_torsion_atom_site_label_1
_geom_torsion_atom_site_label_2
_geom_torsion_atom_site_label_3
_geom_torsion_atom_site_label_4
_geom_torsion
_geom_torsion_site_symmetry_1
_geom_torsion_site_symmetry_4
Ag1 N11 C12 C13 65.24(15) . .
Ag1 N11 C10 C7 -57.27(16) . .
O14 Ag1 O14 Ag1 0.0 2_665 2_665
O14 Ag1 O14 S15 -139.72(13) 2_665 .
O14 Ag1 N11 C12 42.28(10) . .
O14 Ag1 N11 C12 -32.02(13) 2_665 .
O14 Ag1 N11 C10 -74.91(11) . .
O14 Ag1 N11 C10 -149.21(10) 2_665 .
O14 Ag1 N11 C13 87.85(12) 2_665 2_565
O14 Ag1 N11 C13 162.15(11) . 2_565
O14 S15 C18 F20 -60.38(15) . .
O14 S15 C18 F21 179.20(13) . .
O14 S15 C18 F19 60.60(15) . .
N11 Ag1 O14 Ag1 -133.20(6) . 2_665
N11 Ag1 O14 S15 87.09(11) . .
N11 C12 C13 N11 60.55(19) . 2_565
N11 C10 C7 C8 87.7(2) . .
N11 C10 C7 C6 -93.7(2) . .
C8 C7 C6 C5 -2.6(3) . .
O17 S15 O14 Ag1 116.16(11) . .
O17 S15 O14 Ag1 -18.85(11) . 2_665
O17 S15 C18 F20 58.21(16) . .
O17 S15 C18 F21 -62.21(15) . .
O17 S15 C18 F19 179.19(13) . .
C12 N11 C10 C7 -175.39(14) . .
O16 S15 O14 Ag1 -156.40(8) . 2_665
O16 S15 O14 Ag1 -21.39(14) . .
O16 S15 C18 F20 179.75(14) . .
O16 S15 C18 F21 59.33(15) . .
O16 S15 C18 F19 -59.27(15) . .
C10 N11 C12 C13 -177.08(14) . .
C10 C7 C6 C5 178.86(16) . .
C7 C8 C9 C4 -1.0(3) . .
C13 N11 C12 C13 -58.39(19) 2_565 .
C13 N11 C10 C7 67.72(18) 2_565 .
C4 C3 N2 Ag1 23(4) . 2_656
C4 C5 C6 C7 0.4(3) . .
C3 C4 C9 C8 178.70(17) . .
C3 C4 C5 C6 -178.41(17) . .
C9 C8 C7 C10 -178.53(16) . .
C9 C8 C7 C6 2.9(3) . .
C9 C4 C3 N2 -36(3) . .
C9 C4 C5 C6 1.5(3) . .
C18 S15 O14 Ag1 -133.28(10) . .
C18 S15 O14 Ag1 91.72(9) . 2_665
C5 C4 C3 N2 144(3) . .
C5 C4 C9 C8 -1.2(3) . .
N2 Ag1 O14 Ag1 81.53(7) 2_656 2_665
N2 Ag1 O14 S15 -58.19(12) 2_656 .
N2 Ag1 N11 C12 165.53(11) 2_656 .
N2 Ag1 N11 C10 48.34(15) 2_656 .
N2 Ag1 N11 C13 -74.60(14) 2_656 2_565
